data_2108737
loop_
_publ_author_name
'Redhammer, G\"unther J.'
'Tippelt, Gerold'
'Stahl, Quirin'
'Benisek, Artur'
'Rettenwander, Daniel'

_publ_section_title
;
 Study on the structural phase transitions in NaSICON-type compounds using
 Ag~3~Sc~2~(PO~4~)~3~ as a model system
;
_journal_coeditor_code RM5035SUP1
_journal_issue 1
_journal_name_full 'Acta Crystallographica Section B'
_journal_page_first 10
_journal_page_last 22
_journal_paper_doi 10.1107/S2052520620014870
_journal_volume 77
_journal_year 2021
_chemical_formula_moiety 'O12  P3  Sc2  Ag3.05'
_chemical_formula_sum 'Ag3.05 O12 P3 Sc2'
_chemical_formula_weight 703.49
_space_group_IT_number 167
_space_group_name_Hall '-R 3 2"c'
_space_group_name_H-M_alt 'R -3 c :H'
_symmetry_cell_setting trigonal
_symmetry_Int_Tables_number 167
_symmetry_space_group_name_Hall '-R 3 2"c'
_symmetry_space_group_name_H-M 'R -3 c :H'
_audit_conform_dict_location ftp://ftp.iucr.org/pub/cif_core.dic
_audit_conform_dict_name cif_core.dic
_audit_conform_dict_version 2.4.5
_audit_creation_date 2020-01-29T10:13:23-00:00
_audit_creation_method 'WinGX routine CIF_UPDATE'
_cell_angle_alpha 90
_cell_angle_beta 90
_cell_angle_gamma 120
_cell_formula_units_Z 6
_cell_length_a 8.9756(4)
_cell_length_b 8.9756(4)
_cell_length_c 22.6248(10)
_cell_measurement_reflns_used 7548
_cell_measurement_temperature 295(1)
_cell_measurement_theta_max 29.861
_cell_measurement_theta_min 2.701
_cell_measurement_wavelength 0.71073
_cell_volume 1578.49(12)
_computing_cell_refinement 'Bruker APEX2 (Bruker, 2012)'
_computing_data_collection 'Bruker APEX2 (Bruker, 2012)'
_computing_data_reduction 'Bruker APEX2 (Bruker, 2012)'
_computing_molecular_graphics 'Ortep for Windows (Farrugia, 2012)'
_computing_publication_material 'WinGX publication routines (Farrugia, 2012)'
_computing_structure_refinement 'SHELXL (Sheldrick, 2015)'
_computing_structure_solution 'SHELXL-2014/7 (Sheldrick, 2014)'
_diffrn_ambient_temperature 295(1)
_diffrn_detector_type CCD
_diffrn_measured_fraction_theta_full 1
_diffrn_measured_fraction_theta_max 0.967
_diffrn_measurement_device '3-circle diffractometer'
_diffrn_measurement_device_type 'SMART APEX'
_diffrn_measurement_method 'rotation, \w-scans at 4 different \f positions'
_diffrn_radiation_monochromator graphite
_diffrn_radiation_probe x-ray
_diffrn_radiation_type MoK\a
_diffrn_radiation_wavelength 0.71073
_diffrn_reflns_av_R_equivalents 0.0274
_diffrn_reflns_av_unetI/netI 0.0119
_diffrn_reflns_Laue_measured_fraction_full 1
_diffrn_reflns_Laue_measured_fraction_max 0.967
_diffrn_reflns_limit_h_max 12
_diffrn_reflns_limit_h_min -12
_diffrn_reflns_limit_k_max 12
_diffrn_reflns_limit_k_min -12
_diffrn_reflns_limit_l_max 30
_diffrn_reflns_limit_l_min -30
_diffrn_reflns_number 7548
_diffrn_reflns_point_group_measured_fraction_full 1
_diffrn_reflns_point_group_measured_fraction_max 0.967
_diffrn_reflns_theta_full 25.242
_diffrn_reflns_theta_max 29.861
_diffrn_reflns_theta_min 2.701
_exptl_absorpt_coefficient_mu 7.314
_exptl_absorpt_correction_T_max 0.52
_exptl_absorpt_correction_T_min 0.38
_exptl_absorpt_correction_type multi-scan
_exptl_absorpt_process_details
;
        multiscan correction with APEX2 software (Bruker 2012)
;
_exptl_crystal_colour 'pale yellow'
_exptl_crystal_density_diffrn 4.44
_exptl_crystal_density_method 'not measured'
_exptl_crystal_description box-shaped
_exptl_crystal_F_000 1957
_exptl_crystal_size_max 0.14
_exptl_crystal_size_mid 0.14
_exptl_crystal_size_min 0.09
_refine_diff_density_max 0.385
_refine_diff_density_min -0.356
_refine_diff_density_rms 0.093
_refine_ls_extinction_coef 0.00216(14)
_refine_ls_extinction_expression Fc^*^=kFc[1+0.001xFc^2^\l^3^/sin(2\q)]^-1/4^
_refine_ls_extinction_method 'SHELXL-2014/7 (Sheldrick 2014'
_refine_ls_goodness_of_fit_ref 1.114
_refine_ls_matrix_type full
_refine_ls_number_constraints 0
_refine_ls_number_parameters 60
_refine_ls_number_reflns 496
_refine_ls_number_restraints 0
_refine_ls_restrained_S_all 1.114
_refine_ls_R_factor_all 0.0189
_refine_ls_R_factor_gt 0.0179
_refine_ls_shift/su_max 0.001
_refine_ls_shift/su_mean 0
_refine_ls_structure_factor_coef Fsqd
_refine_ls_weighting_details 'w=1/[\s^2^(Fo^2^)+(0.0213P)^2^+4.9245P] where P=(Fo^2^+2Fc^2^)/3'
_refine_ls_weighting_scheme calc
_refine_ls_wR_factor_gt 0.0432
_refine_ls_wR_factor_ref 0.0441
_reflns_Friedel_coverage 0
_reflns_number_gt 472
_reflns_number_total 496
_reflns_threshold_expression 'I > 2\s(I)'
_cod_data_source_file rm5035sup1.cif
_cod_data_source_block 300K
_cod_depositor_comments 'Adding full bibliography for 2108735--2108738.cif.'
_cod_original_cell_volume 1578.49(16)
_cod_database_code 2108737
_cod_database_fobs_code 2108737
_shelx_shelxl_version_number 2014/7

loop_
_symmetry_equiv_pos_as_xyz
'x, y, z'
'-y, x-y, z'
'y, x, -z+1/2'
'-x+y, -x, z'
'-x, -x+y, -z+1/2'
'x-y, -y, -z+1/2'
'x+2/3, y+1/3, z+1/3'
'-y+2/3, x-y+1/3, z+1/3'
'y+2/3, x+1/3, -z+5/6'
'-x+y+2/3, -x+1/3, z+1/3'
'-x+2/3, -x+y+1/3, -z+5/6'
'x-y+2/3, -y+1/3, -z+5/6'
'x+1/3, y+2/3, z+2/3'
'-y+1/3, x-y+2/3, z+2/3'
'y+1/3, x+2/3, -z+7/6'
'-x+y+1/3, -x+2/3, z+2/3'
'-x+1/3, -x+y+2/3, -z+7/6'
'x-y+1/3, -y+2/3, -z+7/6'
'-x, -y, -z'
'y, -x+y, -z'
'-y, -x, z-1/2'
'x-y, x, -z'
'x, x-y, z-1/2'
'-x+y, y, z-1/2'
'-x+2/3, -y+1/3, -z+1/3'
'y+2/3, -x+y+1/3, -z+1/3'
'-y+2/3, -x+1/3, z-1/6'
'x-y+2/3, x+1/3, -z+1/3'
'x+2/3, x-y+1/3, z-1/6'
'-x+y+2/3, y+1/3, z-1/6'
'-x+1/3, -y+2/3, -z+2/3'
'y+1/3, -x+y+2/3, -z+2/3'
'-y+1/3, -x+2/3, z+1/6'
'x-y+1/3, x+2/3, -z+2/3'
'x+1/3, x-y+2/3, z+1/6'
'-x+y+1/3, y+2/3, z+1/6'

loop_
_atom_site_label
_atom_site_type_symbol
_atom_site_fract_x
_atom_site_fract_y
_atom_site_fract_z
_atom_site_U_iso_or_equiv
_atom_site_adp_type
_atom_site_occupancy
_atom_site_site_symmetry_order
_atom_site_calc_flag
_atom_site_refinement_flags_posn
_atom_site_refinement_flags_adp
_atom_site_refinement_flags_occupancy
_atom_site_disorder_assembly
_atom_site_disorder_group
Sc1 Sc 0 0 0.14842(2) 0.00827(15) Uani 1 3 d S T P . .
P1 P 0.29136(6) 0 0.25 0.00926(16) Uani 1 2 d S T P . .
O1 O 0.18295(17) 0.97638(18) 0.19508(6) 0.0219(3) Uani 1 1 d . . . . .
O2 O 0.19558(15) 0.17300(15) 0.08945(5) 0.0154(3) Uani 1 1 d . . . . .
Ag11 Ag 0.017(2) 0.0807(6) 0.00192(12) 0.0774(17) Uani 0.1688(7) 1 d . . . . .
Ag21 Ag 0.021(3) 0.221(3) 0.0255(11) 0.039(8) Uiso 0.0085(10) 1 d . . . . .
Ag22 Ag 0.0155(6) 0.3117(11) 0.0625(5) 0.0418(17) Uani 0.140(9) 1 d . . . . .
Ag2 Ag 0.0256(4) 0.3333 0.0833 0.056(3) Uani 0.381(18) 2 d S T . . .

loop_
_atom_site_aniso_label
_atom_site_aniso_U_11
_atom_site_aniso_U_22
_atom_site_aniso_U_33
_atom_site_aniso_U_23
_atom_site_aniso_U_13
_atom_site_aniso_U_12
Sc1 0.00878(18) 0.00878(18) 0.0073(2) 0 0 0.00439(9)
P1 0.0073(2) 0.0095(3) 0.0117(3) 0.00421(18) 0.00210(9) 0.00473(13)
O1 0.0185(6) 0.0236(7) 0.0244(6) 0.0025(5) -0.0089(5) 0.0111(5)
O2 0.0114(5) 0.0135(5) 0.0158(5) 0.0029(4) 0.0032(4) 0.0022(5)
Ag11 0.0746(19) 0.126(2) 0.0142(5) 0.0271(13) 0.0002(18) 0.037(5)
Ag22 0.0142(10) 0.024(2) 0.076(3) 0.034(2) -0.0007(11) 0.0017(9)
Ag2 0.0109(7) 0.0152(12) 0.143(8) 0.029(3) 0.0143(17) 0.0076(6)

loop_
_atom_type_symbol
_atom_type_description
_atom_type_scat_dispersion_real
_atom_type_scat_dispersion_imag
_atom_type_scat_source
O O 0.0106 0.006 'International Tables Vol C Tables 4.2.6.8 and 6.1.1.4'
P P 0.1023 0.0942 'International Tables Vol C Tables 4.2.6.8 and 6.1.1.4'
Sc Sc 0.2519 0.3716 'International Tables Vol C Tables 4.2.6.8 and 6.1.1.4'
Ag Ag -0.8971 1.1015 'International Tables Vol C Tables 4.2.6.8 and 6.1.1.4'

loop_
_geom_angle_atom_site_label_1
_geom_angle_atom_site_label_2
_geom_angle_atom_site_label_3
_geom_angle
_geom_angle_site_symmetry_1
_geom_angle_site_symmetry_3
_geom_angle_publ_flag
O1 Sc1 O1 95.87(5) 2_665 4_455 ?
O1 Sc1 O1 95.87(5) 2_665 1_545 ?
O1 Sc1 O1 95.87(5) 4_455 1_545 ?
O1 Sc1 O2 172.26(5) 2_665 4 ?
O1 Sc1 O2 89.27(5) 4_455 4 ?
O1 Sc1 O2 89.34(5) 1_545 4 ?
O1 Sc1 O2 89.27(5) 2_665 2 ?
O1 Sc1 O2 89.34(5) 4_455 2 ?
O1 Sc1 O2 172.26(5) 1_545 2 ?
O2 Sc1 O2 84.99(5) 4 2 ?
O1 Sc1 O2 89.34(5) 2_665 . ?
O1 Sc1 O2 172.26(5) 4_455 . ?
O1 Sc1 O2 89.27(5) 1_545 . ?
O2 Sc1 O2 84.99(5) 4 . ?
O2 Sc1 O2 84.99(5) 2 . ?
O1 P1 O1 110.77(11) 1_545 6_665 ?
O1 P1 O2 110.73(7) 1_545 25 ?
O1 P1 O2 107.78(7) 6_665 25 ?
O1 P1 O2 107.78(7) 1_545 36_545 ?
O1 P1 O2 110.73(7) 6_665 36_545 ?
O2 P1 O2 109.05(10) 25 36_545 ?

loop_
_geom_bond_atom_site_label_1
_geom_bond_atom_site_label_2
_geom_bond_distance
_geom_bond_site_symmetry_2
_geom_bond_publ_flag
Sc1 O1 2.0504(12) 2_665 ?
Sc1 O1 2.0504(12) 4_455 ?
Sc1 O1 2.0505(12) 1_545 yes
Sc1 O2 2.1324(11) 4 ?
Sc1 O2 2.1324(11) 2 ?
Sc1 O2 2.1324(11) . yes
P1 O1 1.5261(12) 1_545 yes
P1 O1 1.5262(12) 6_665 ?
P1 O2 1.5398(11) 25 yes
P1 O2 1.5398(11) 36_545 ?
O1 Ag21 2.22(2) 17_554 ?
O1 Ag22 2.420(8) 17_554 ?
O2 Ag21 2.28(2) 4 ?
O2 Ag11 2.299(3) 20 ?
O2 Ag21 2.33(2) . ?
O2 Ag22 2.362(7) 4 ?
O2 Ag11 2.419(9) . ?
O2 Ag2 2.4504(14) 4 ?
O2 Ag11 2.491(11) 4 ?
O2 Ag22 2.559(6) . ?
O2 Ag2 2.572(3) . ?
Ag11 Ag11 0.668(3) 22 yes
Ag11 Ag11 1.147(4) 4 ?
Ag11 Ag11 1.327(5) 19 ?
Ag11 Ag21 1.35(3) . yes
Ag11 Ag21 1.71(3) 20 ?
Ag11 Ag21 1.85(3) 22 ?
Ag11 Ag21 2.31(3) 4 ?
Ag11 Ag21 2.41(3) 2 ?
Ag21 Ag22 1.18(3) . yes
Ag21 Ag2 1.64(3) . ?
Ag21 Ag11 1.71(3) 22 ?
Ag21 Ag11 1.85(3) 20 ?
Ag21 Ag22 2.11(3) 18_554 ?
Ag21 Ag21 2.22(4) 22 ?
Ag21 Ag21 2.22(4) 20 ?
Ag21 Ag11 2.31(3) 2 ?
Ag22 Ag2 0.501(12) . yes
Ag22 Ag22 1.00(2) 18_554 ?
Ag22 Ag21 2.11(3) 18_554 ?
Ag22 O2 2.362(7) 2 ?
Ag22 O1 2.420(8) 17_544 ?
Ag22 Ag11 2.784(18) 22 ?
Ag22 Ag11 2.952(18) 20 ?
Ag22 Ag21 3.08(3) 22 ?
Ag2 Ag22 0.501(12) 18_554 ?
Ag2 Ag21 1.64(3) 18_554 ?
Ag2 Ag11 2.892(5) 18_554 ?
